data_4029771
loop_
_publ_author_name
'Long, Sihui'
'Muthusamy, Venkatraj'
'Willis, Peter G.'
'Parkin, Sean'
'Cammers, Arthur'

_publ_section_title
;
 Inversion symmetry and local vs. dispersive interactions in the
 nucleation of hydrogen bonded cyclic n-mer and tape of
 imidazolecarboxamidines.
;
_journal_name_full 'Beilstein journal of organic chemistry'
_journal_page_first 23
_journal_paper_doi 10.3762/bjoc.4.23
_journal_volume 4
_journal_year 2008
_chemical_formula_sum 'C20 H22 N4'
_chemical_formula_weight 318.42
_chemical_name_systematic
; 
 ? 
;
_space_group_IT_number 2
_symmetry_cell_setting triclinic
_symmetry_space_group_name_Hall '-P 1'
_symmetry_space_group_name_H-M 'P -1'
_atom_sites_solution_hydrogens geom
_atom_sites_solution_primary direct
_atom_sites_solution_secondary difmap
_audit_creation_method SHELXL-97
_cell_angle_alpha 87.4755(6)
_cell_angle_beta 70.5173(6)
_cell_angle_gamma 76.4271(6)
_cell_formula_units_Z 2
_cell_length_a 9.32870(10)
_cell_length_b 9.47900(10)
_cell_length_c 10.4921(2)
_cell_measurement_reflns_used 3811
_cell_measurement_temperature 90.0(2)
_cell_measurement_theta_max 27.48
_cell_measurement_theta_min 1.00
_cell_volume 849.64(2)
_computing_cell_refinement 'SCALEPACK (Otwinowski & Minor, 1997)'
_computing_data_collection 'COLLECT (Nonius, 1998)'
_computing_data_reduction 'DENZO-SMN (Otwinowski & Minor, 1997)'
_computing_molecular_graphics 'XP in SHELXTL (Sheldrick, 1994)'
_computing_publication_material
; 
SHELX97-2 (Sheldrick, 1997) and local procedures 
;
_computing_structure_refinement 'SHELXL-97 (Sheldrick, 1997)'
_computing_structure_solution 'SHELXS-97 (Sheldrick, 1990)'
_diffrn_ambient_temperature 90.0(2)
_diffrn_detector_area_resol_mean 18
_diffrn_measured_fraction_theta_full .998
_diffrn_measured_fraction_theta_max .998
_diffrn_measurement_device_type 'Nonius KappaCCD diffractometer'
_diffrn_measurement_method '\w scans at fixed \c = 55\%'
_diffrn_radiation_monochromator graphite
_diffrn_radiation_source 'fine-focus sealed tube'
_diffrn_radiation_type MoK\a
_diffrn_radiation_wavelength 0.71073
_diffrn_reflns_av_R_equivalents 0.0217
_diffrn_reflns_av_sigmaI/netI 0.0329
_diffrn_reflns_limit_h_max 12
_diffrn_reflns_limit_h_min -12
_diffrn_reflns_limit_k_max 12
_diffrn_reflns_limit_k_min -12
_diffrn_reflns_limit_l_max 13
_diffrn_reflns_limit_l_min -13
_diffrn_reflns_number 7568
_diffrn_reflns_theta_full 27.47
_diffrn_reflns_theta_max 27.47
_diffrn_reflns_theta_min 2.06
_exptl_absorpt_coefficient_mu 0.076
_exptl_absorpt_correction_T_max 0.9943
_exptl_absorpt_correction_T_min 0.9850
_exptl_absorpt_correction_type multi-scan
_exptl_absorpt_process_details 'Scalepack (Otwinowski & Minor, 1997)'
_exptl_crystal_colour colourless
_exptl_crystal_density_diffrn 1.245
_exptl_crystal_density_method 'not measured'
_exptl_crystal_description 'square slab'
_exptl_crystal_F_000 340
_exptl_crystal_size_max 0.20
_exptl_crystal_size_mid 0.20
_exptl_crystal_size_min 0.08
_refine_diff_density_max .229
_refine_diff_density_min -.269
_refine_diff_density_rms .044
_refine_ls_extinction_method none
_refine_ls_goodness_of_fit_ref 1.058
_refine_ls_hydrogen_treatment constr
_refine_ls_matrix_type full
_refine_ls_number_parameters 221
_refine_ls_number_reflns 3876
_refine_ls_number_restraints 0
_refine_ls_restrained_S_all 1.058
_refine_ls_R_factor_all 0.0538
_refine_ls_R_factor_gt 0.0421
_refine_ls_shift/su_max 0.010
_refine_ls_shift/su_mean 0.000
_refine_ls_structure_factor_coef Fsqd
_refine_ls_weighting_details 'calc w=1/[\s^2^(Fo^2^)+(0.0532P)^2^+0.2889P] where P=(Fo^2^+2Fc^2^)/3'
_refine_ls_weighting_scheme calc
_refine_ls_wR_factor_gt 0.1057
_refine_ls_wR_factor_ref 0.1137
_reflns_number_gt 3141
_reflns_number_total 3876
_reflns_threshold_expression >2\s(I)
_cod_data_source_file 5b_Ci.cif
_cod_data_source_block k05292
_cod_database_code 4029771

loop_
_symmetry_equiv_pos_as_xyz
'x, y, z'
'-x, -y, -z'

loop_
_atom_site_label
_atom_site_type_symbol
_atom_site_fract_x
_atom_site_fract_y
_atom_site_fract_z
_atom_site_U_iso_or_equiv
_atom_site_adp_type
_atom_site_occupancy
_atom_site_symmetry_multiplicity
_atom_site_calc_flag
_atom_site_refinement_flags
N1 N 0.15510(12) 0.35449(11) 0.59866(10) 0.0171(2) Uani 1 1 d .
C2 C 0.05009(14) 0.48293(13) 0.64391(12) 0.0193(3) Uani 1 1 d .
H2 H 0.0778 0.5709 0.6546 0.023 Uiso 1 1 calc R
N3 N -0.09476(12) 0.47055(11) 0.67110(10) 0.0194(2) Uani 1 1 d .
C4 C -0.08279(14) 0.32600(13) 0.63975(12) 0.0187(3) Uani 1 1 d .
C5 C 0.07032(14) 0.25261(13) 0.59491(12) 0.0177(3) Uani 1 1 d .
C6 C 0.32327(14) 0.32852(13) 0.53674(12) 0.0175(2) Uani 1 1 d .
N7 N 0.42066(12) 0.27706(11) 0.59726(10) 0.0197(2) Uani 1 1 d .
N8 N 0.36045(12) 0.35798(11) 0.40315(10) 0.0192(2) Uani 1 1 d .
H8 H 0.2818 0.4047 0.3776 0.023 Uiso 1 1 calc R
C9 C -0.22504(15) 0.27052(15) 0.65636(13) 0.0239(3) Uani 1 1 d .
H9A H -0.1935 0.1684 0.6251 0.036 Uiso 1 1 calc R
H9B H -0.2847 0.3279 0.6029 0.036 Uiso 1 1 calc R
H9C H -0.2902 0.2789 0.7520 0.036 Uiso 1 1 calc R
C10 C 0.14908(15) 0.09831(13) 0.55280(14) 0.0243(3) Uani 1 1 d .
H10A H 0.0701 0.0419 0.5657 0.037 Uiso 1 1 calc R
H10B H 0.2151 0.0592 0.6078 0.037 Uiso 1 1 calc R
H10C H 0.2140 0.0922 0.4572 0.037 Uiso 1 1 calc R
C11 C 0.36846(14) 0.24969(13) 0.73742(12) 0.0177(3) Uani 1 1 d .
C12 C 0.40345(14) 0.10742(13) 0.77851(13) 0.0202(3) Uani 1 1 d .
H12 H 0.4565 0.0303 0.7127 0.024 Uiso 1 1 calc R
C13 C 0.36114(15) 0.07798(13) 0.91515(13) 0.0204(3) Uani 1 1 d .
H13 H 0.3846 -0.0196 0.9415 0.024 Uiso 1 1 calc R
C14 C 0.28498(14) 0.18853(13) 1.01437(12) 0.0190(3) Uani 1 1 d .
C15 C 0.25307(15) 0.33088(13) 0.97234(13) 0.0203(3) Uani 1 1 d .
H15 H 0.2024 0.4082 1.0382 0.024 Uiso 1 1 calc R
C16 C 0.29404(14) 0.36149(13) 0.83584(13) 0.0197(3) Uani 1 1 d .
H16 H 0.2712 0.4591 0.8095 0.024 Uiso 1 1 calc R
C17 C 0.23812(16) 0.15481(14) 1.16235(13) 0.0231(3) Uani 1 1 d .
H17A H 0.3315 0.1278 1.1895 0.035 Uiso 1 1 calc R
H17B H 0.1860 0.0740 1.1777 0.035 Uiso 1 1 calc R
H17C H 0.1664 0.2406 1.2160 0.035 Uiso 1 1 calc R
C18 C 0.50701(14) 0.32435(12) 0.29989(12) 0.0175(3) Uani 1 1 d .
C19 C 0.64782(14) 0.25674(13) 0.31905(13) 0.0197(3) Uani 1 1 d .
H19 H 0.6514 0.2367 0.4076 0.024 Uiso 1 1 calc R
C20 C 0.78318(14) 0.21894(13) 0.20670(13) 0.0201(3) Uani 1 1 d .
H20 H 0.8785 0.1720 0.2204 0.024 Uiso 1 1 calc R
C21 C 0.78376(14) 0.24745(13) 0.07540(12) 0.0192(3) Uani 1 1 d .
C22 C 0.64225(15) 0.31968(13) 0.05927(12) 0.0197(3) Uani 1 1 d .
H22 H 0.6394 0.3433 -0.0289 0.024 Uiso 1 1 calc R
C23 C 0.50663(15) 0.35733(13) 0.16882(12) 0.0192(3) Uani 1 1 d .
H23 H 0.4120 0.4062 0.1550 0.023 Uiso 1 1 calc R
C24 C 0.92912(15) 0.20012(15) -0.04586(13) 0.0248(3) Uani 1 1 d .
H24A H 0.9073 0.1420 -0.1092 0.037 Uiso 1 1 calc R
H24B H 1.0132 0.1417 -0.0164 0.037 Uiso 1 1 calc R
H24C H 0.9613 0.2859 -0.0908 0.037 Uiso 1 1 calc R

loop_
_atom_site_aniso_label
_atom_site_aniso_U_11
_atom_site_aniso_U_22
_atom_site_aniso_U_33
_atom_site_aniso_U_23
_atom_site_aniso_U_13
_atom_site_aniso_U_12
N1 0.0155(5) 0.0177(5) 0.0181(5) 0.0000(4) -0.0073(4) -0.0016(4)
C2 0.0197(6) 0.0194(6) 0.0194(6) -0.0003(5) -0.0086(5) -0.0025(5)
N3 0.0175(5) 0.0223(5) 0.0185(5) -0.0007(4) -0.0083(4) -0.0012(4)
C4 0.0189(6) 0.0227(6) 0.0161(6) 0.0014(5) -0.0084(5) -0.0040(5)
C5 0.0188(6) 0.0196(6) 0.0162(6) 0.0018(4) -0.0081(5) -0.0044(5)
C6 0.0153(6) 0.0166(5) 0.0201(6) -0.0004(4) -0.0063(5) -0.0023(4)
N7 0.0179(5) 0.0234(5) 0.0188(5) 0.0024(4) -0.0084(4) -0.0040(4)
N8 0.0147(5) 0.0236(5) 0.0187(5) 0.0025(4) -0.0083(4) 0.0001(4)
C9 0.0189(6) 0.0284(7) 0.0252(6) -0.0017(5) -0.0078(5) -0.0061(5)
C10 0.0226(7) 0.0201(6) 0.0305(7) -0.0012(5) -0.0099(5) -0.0035(5)
C11 0.0136(6) 0.0235(6) 0.0186(6) 0.0028(5) -0.0083(5) -0.0051(5)
C12 0.0189(6) 0.0207(6) 0.0216(6) -0.0011(5) -0.0095(5) -0.0017(5)
C13 0.0204(6) 0.0182(6) 0.0250(6) 0.0037(5) -0.0114(5) -0.0041(5)
C14 0.0159(6) 0.0230(6) 0.0211(6) 0.0028(5) -0.0094(5) -0.0060(5)
C15 0.0200(6) 0.0203(6) 0.0222(6) -0.0014(5) -0.0095(5) -0.0040(5)
C16 0.0204(6) 0.0179(6) 0.0241(6) 0.0034(5) -0.0116(5) -0.0047(5)
C17 0.0225(6) 0.0254(6) 0.0216(6) 0.0031(5) -0.0079(5) -0.0058(5)
C18 0.0167(6) 0.0168(6) 0.0195(6) 0.0009(4) -0.0069(5) -0.0038(5)
C19 0.0193(6) 0.0213(6) 0.0197(6) 0.0028(5) -0.0090(5) -0.0036(5)
C20 0.0161(6) 0.0214(6) 0.0234(6) 0.0014(5) -0.0088(5) -0.0024(5)
C21 0.0190(6) 0.0188(6) 0.0207(6) 0.0003(5) -0.0064(5) -0.0063(5)
C22 0.0231(6) 0.0199(6) 0.0183(6) 0.0024(5) -0.0093(5) -0.0062(5)
C23 0.0192(6) 0.0187(6) 0.0214(6) 0.0020(5) -0.0105(5) -0.0026(5)
C24 0.0200(7) 0.0312(7) 0.0218(6) 0.0002(5) -0.0061(5) -0.0046(5)

loop_
_atom_type_symbol
_atom_type_description
_atom_type_scat_dispersion_real
_atom_type_scat_dispersion_imag
_atom_type_scat_source
C C .0033 .0016 'International Tables Vol C Tables 4.2.6.8 and 6.1.1.4'
H H .0000 .0000 'International Tables Vol C Tables 4.2.6.8 and 6.1.1.4'
N N .0061 .0033 'International Tables Vol C Tables 4.2.6.8 and 6.1.1.4'

loop_
_geom_angle_atom_site_label_1
_geom_angle_atom_site_label_2
_geom_angle_atom_site_label_3
_geom_angle
C2 N1 C5 107.14(10)
C2 N1 C6 128.27(10)
C5 N1 C6 123.32(10)
N3 C2 N1 111.72(11)
N3 C2 H2 124.1
N1 C2 H2 124.1
C2 N3 C4 105.51(10)
C5 C4 N3 110.14(11)
C5 C4 C9 128.71(11)
N3 C4 C9 121.15(11)
C4 C5 N1 105.49(10)
C4 C5 C10 132.99(11)
N1 C5 C10 121.48(11)
N7 C6 N8 125.53(11)
N7 C6 N1 124.52(11)
N8 C6 N1 109.81(10)
C6 N7 C11 120.72(11)
C6 N8 C18 129.16(10)
C6 N8 H8 115.4
C18 N8 H8 115.4
C4 C9 H9A 109.5
C4 C9 H9B 109.5
H9A C9 H9B 109.5
C4 C9 H9C 109.5
H9A C9 H9C 109.5
H9B C9 H9C 109.5
C5 C10 H10A 109.5
C5 C10 H10B 109.5
H10A C10 H10B 109.5
C5 C10 H10C 109.5
H10A C10 H10C 109.5
H10B C10 H10C 109.5
C16 C11 C12 118.83(11)
C16 C11 N7 122.09(11)
C12 C11 N7 118.89(11)
C13 C12 C11 120.32(11)
C13 C12 H12 119.8
C11 C12 H12 119.8
C12 C13 C14 121.36(11)
C12 C13 H13 119.3
C14 C13 H13 119.3
C13 C14 C15 117.92(11)
C13 C14 C17 120.79(11)
C15 C14 C17 121.28(11)
C16 C15 C14 121.19(11)
C16 C15 H15 119.4
C14 C15 H15 119.4
C15 C16 C11 120.35(11)
C15 C16 H16 119.8
C11 C16 H16 119.8
C14 C17 H17A 109.5
C14 C17 H17B 109.5
H17A C17 H17B 109.5
C14 C17 H17C 109.5
H17A C17 H17C 109.5
H17B C17 H17C 109.5
C19 C18 C23 119.01(11)
C19 C18 N8 124.88(11)
C23 C18 N8 116.06(11)
C20 C19 C18 119.21(11)
C20 C19 H19 120.4
C18 C19 H19 120.4
C21 C20 C19 122.40(12)
C21 C20 H20 118.8
C19 C20 H20 118.8
C20 C21 C22 117.27(11)
C20 C21 C24 122.00(11)
C22 C21 C24 120.71(11)
C23 C22 C21 121.35(11)
C23 C22 H22 119.3
C21 C22 H22 119.3
C22 C23 C18 120.70(11)
C22 C23 H23 119.6
C18 C23 H23 119.6
C21 C24 H24A 109.5
C21 C24 H24B 109.5
H24A C24 H24B 109.5
C21 C24 H24C 109.5
H24A C24 H24C 109.5
H24B C24 H24C 109.5

loop_
_geom_bond_atom_site_label_1
_geom_bond_atom_site_label_2
_geom_bond_distance
N1 C2 1.3596(15)
N1 C5 1.3936(15)
N1 C6 1.4480(15)
C2 N3 1.3174(16)
C2 H2 0.9500
N3 C4 1.3933(16)
C4 C5 1.3637(17)
C4 C9 1.4944(17)
C5 C10 1.4867(17)
C6 N7 1.2713(16)
C6 N8 1.3600(15)
N7 C11 1.4195(15)
N8 C18 1.4080(15)
N8 H8 0.8800
C9 H9A 0.9800
C9 H9B 0.9800
C9 H9C 0.9800
C10 H10A 0.9800
C10 H10B 0.9800
C10 H10C 0.9800
C11 C16 1.3944(17)
C11 C12 1.3954(17)
C12 C13 1.3885(17)
C12 H12 0.9500
C13 C14 1.3928(17)
C13 H13 0.9500
C14 C15 1.3965(17)
C14 C17 1.5077(17)
C15 C16 1.3899(17)
C15 H15 0.9500
C16 H16 0.9500
C17 H17A 0.9800
C17 H17B 0.9800
C17 H17C 0.9800
C18 C19 1.3951(17)
C18 C23 1.3978(17)
C19 C20 1.3944(17)
C19 H19 0.9500
C20 C21 1.3906(17)
C20 H20 0.9500
C21 C22 1.3981(18)
C21 C24 1.5075(17)
C22 C23 1.3795(17)
C22 H22 0.9500
C23 H23 0.9500
C24 H24A 0.9800
C24 H24B 0.9800
C24 H24C 0.9800

loop_
_geom_hbond_atom_site_label_D
_geom_hbond_atom_site_label_H
_geom_hbond_atom_site_label_A
_geom_hbond_distance_DH
_geom_hbond_distance_HA
_geom_hbond_distance_DA
_geom_hbond_angle_DHA
_geom_hbond_site_symmetry_A
N8 H8 N3 0.88 2.07 2.9457(14) 174.9 2_566

loop_
_geom_torsion_atom_site_label_1
_geom_torsion_atom_site_label_2
_geom_torsion_atom_site_label_3
_geom_torsion_atom_site_label_4
_geom_torsion
C5 N1 C2 N3 0.90(14)
C6 N1 C2 N3 168.21(11)
N1 C2 N3 C4 -0.88(14)
C2 N3 C4 C5 0.53(14)
C2 N3 C4 C9 -179.35(11)
N3 C4 C5 N1 0.00(13)
C9 C4 C5 N1 179.87(12)
N3 C4 C5 C10 177.69(12)
C9 C4 C5 C10 -2.4(2)
C2 N1 C5 C4 -0.52(13)
C6 N1 C5 C4 -168.60(11)
C2 N1 C5 C10 -178.54(11)
C6 N1 C5 C10 13.38(17)
C2 N1 C6 N7 102.59(15)
C5 N1 C6 N7 -91.97(15)
C2 N1 C6 N8 -81.52(14)
C5 N1 C6 N8 83.92(13)
N8 C6 N7 C11 -179.63(11)
N1 C6 N7 C11 -4.38(18)
N7 C6 N8 C18 8.3(2)
N1 C6 N8 C18 -167.54(11)
C6 N7 C11 C16 -67.49(16)
C6 N7 C11 C12 117.58(13)
C16 C11 C12 C13 1.58(18)
N7 C11 C12 C13 176.67(11)
C11 C12 C13 C14 -0.78(18)
C12 C13 C14 C15 -0.42(18)
C12 C13 C14 C17 179.31(11)
C13 C14 C15 C16 0.82(18)
C17 C14 C15 C16 -178.92(11)
C14 C15 C16 C11 -0.01(18)
C12 C11 C16 C15 -1.19(18)
N7 C11 C16 C15 -176.12(11)
C6 N8 C18 C19 -3.0(2)
C6 N8 C18 C23 174.41(11)
C23 C18 C19 C20 -2.40(18)
N8 C18 C19 C20 174.91(11)
C18 C19 C20 C21 0.66(19)
C19 C20 C21 C22 1.45(18)
C19 C20 C21 C24 -177.17(11)
C20 C21 C22 C23 -1.84(18)
C24 C21 C22 C23 176.79(11)
C21 C22 C23 C18 0.13(18)
C19 C18 C23 C22 2.03(18)
N8 C18 C23 C22 -175.51(11)
